data_2208938
loop_
_publ_author_name
'Johnston, Andrea'
'Florence, Alastair J.'
'Kennedy, Alan R.'

_publ_section_title
;
 Hydrochlorothiazide <i>N</i>,<i>N</i>-dimethylformamide solvate
;
_journal_coeditor_code LH2032
_journal_issue 5
_journal_name_full 'Acta Crystallographica Section E'
_journal_page_first o1730
_journal_page_last o1732
_journal_paper_doi 10.1107/S1600536806011391
_journal_volume 62
_journal_year 2006
_chemical_formula_iupac 'C7 H8 Cl N3 O4 S2, C3 H7 N O'
_chemical_formula_moiety 'C7 H8 Cl N3 O4 S2, C3 H7 N O'
_chemical_formula_sum 'C10 H15 Cl N4 O5 S2'
_chemical_formula_weight 370.83
_chemical_name_common 'hydrochlorothiazide N,N-dimethylformamide solvate'
_chemical_name_systematic
;
6-chloro-3,4-dihydro-2H-1,2,4-benzothiadiazine-7-sulfonamide-1,1-dioxide
dimethylformamide solvate
;
_space_group_IT_number 2
_symmetry_cell_setting triclinic
_symmetry_space_group_name_Hall '-P 1'
_symmetry_space_group_name_H-M 'P -1'
_atom_sites_solution_hydrogens geom
_atom_sites_solution_primary direct
_atom_sites_solution_secondary difmap
_cell_angle_alpha 86.1940(10)
_cell_angle_beta 89.8410(10)
_cell_angle_gamma 72.8550(10)
_cell_formula_units_Z 4
_cell_length_a 7.3028(2)
_cell_length_b 9.1492(2)
_cell_length_c 23.6989(6)
_cell_measurement_reflns_used 7222
_cell_measurement_temperature 150(2)
_cell_measurement_theta_max 32.9
_cell_measurement_theta_min 4.05
_cell_volume 1509.50(7)
_computing_cell_refinement 'SAINT (Bruker, 2004)'
_computing_data_collection 'APEX2 (Bruker, 2004)'
_computing_data_reduction SAINT
_computing_molecular_graphics 'PLATON (Spek, 2003)'
_computing_publication_material SHELXL97
_computing_structure_refinement 'SHELXL97 (Sheldrick, 1997)'
_computing_structure_solution 'SHELXS97 (Sheldrick, 1997)'
_diffrn_ambient_temperature 150(2)
_diffrn_measured_fraction_theta_full 0.963
_diffrn_measured_fraction_theta_max 0.963
_diffrn_measurement_device_type
;
Bruker SMART APEX2 CCD diffractometer
;
_diffrn_measurement_method 'fine-slice \w'
_diffrn_radiation_monochromator Si111
_diffrn_radiation_type synchrotron
_diffrn_radiation_wavelength 0.8466
_diffrn_reflns_av_R_equivalents 0.0177
_diffrn_reflns_av_sigmaI/netI 0.0262
_diffrn_reflns_limit_h_max 8
_diffrn_reflns_limit_h_min -8
_diffrn_reflns_limit_k_max 10
_diffrn_reflns_limit_k_min -10
_diffrn_reflns_limit_l_max 27
_diffrn_reflns_limit_l_min -26
_diffrn_reflns_number 10824
_diffrn_reflns_theta_full 28.99
_diffrn_reflns_theta_max 28.99
_diffrn_reflns_theta_min 4.01
_diffrn_standards_decay_% 15
_diffrn_standards_number 0
_exptl_absorpt_coefficient_mu 0.558
_exptl_absorpt_correction_type none
_exptl_crystal_colour colourless
_exptl_crystal_density_diffrn 1.632
_exptl_crystal_density_method 'not measured'
_exptl_crystal_description plate
_exptl_crystal_F_000 768
_exptl_crystal_size_max 0.18
_exptl_crystal_size_mid 0.10
_exptl_crystal_size_min 0.03
_refine_diff_density_max 0.521
_refine_diff_density_min -0.520
_refine_ls_extinction_method none
_refine_ls_goodness_of_fit_ref 1.046
_refine_ls_hydrogen_treatment mixed
_refine_ls_matrix_type full
_refine_ls_number_parameters 441
_refine_ls_number_reflns 4574
_refine_ls_number_restraints 0
_refine_ls_restrained_S_all 1.046
_refine_ls_R_factor_all 0.0413
_refine_ls_R_factor_gt 0.0398
_refine_ls_shift/su_max 0.001
_refine_ls_shift/su_mean 0.000
_refine_ls_structure_factor_coef Fsqd
_refine_ls_weighting_details 'calc w=1/[\s^2^(Fo^2^)+(0.0721P)^2^+1.2599P] where P=(Fo^2^+2Fc^2^)/3'
_refine_ls_weighting_scheme calc
_refine_ls_wR_factor_gt 0.1051
_refine_ls_wR_factor_ref 0.1067
_reflns_number_gt 4311
_reflns_number_total 4574
_reflns_threshold_expression I>2\s(I)
_cod_data_source_file lh2032.cif
_cod_data_source_block I
_cod_database_code 2208938
_cod_database_fobs_code 2208938

loop_
_symmetry_equiv_pos_as_xyz
'x, y, z'
'-x, -y, -z'

loop_
_atom_site_type_symbol
_atom_site_label
_atom_site_fract_x
_atom_site_fract_y
_atom_site_fract_z
_atom_site_U_iso_or_equiv
_atom_site_adp_type
_atom_site_calc_flag
_atom_site_refinement_flags
_atom_site_occupancy
Cl Cl1 0.16046(7) 0.23586(6) 0.40126(3) 0.01755(17) Uani d . 1
Cl Cl1A 0.30299(9) 0.97445(7) 0.09678(3) 0.02518(18) Uani d . 1
S S1 0.98182(8) -0.22413(6) 0.42499(2) 0.01265(16) Uani d . 1
S S1A 1.02805(8) 0.55067(6) 0.22707(2) 0.01389(17) Uani d . 1
S S2 0.53889(7) 0.36026(6) 0.38526(2) 0.01035(16) Uani d . 1
S S2A 0.66913(8) 1.10301(6) 0.11975(2) 0.01556(17) Uani d . 1
O O1 1.0676(2) -0.19429(19) 0.37273(7) 0.0221(4) Uani d . 1
O O1A 1.1984(2) 0.5695(2) 0.20171(8) 0.0254(4) Uani d . 1
O O2 1.0864(2) -0.22855(19) 0.47642(7) 0.0199(4) Uani d . 1
O O2A 1.0034(2) 0.5673(2) 0.28664(7) 0.0211(4) Uani d . 1
O O3 0.7321(2) 0.36121(17) 0.37450(7) 0.0142(3) Uani d . 1
O O3A 0.8435(2) 1.11607(19) 0.14354(8) 0.0223(4) Uani d . 1
O O4 0.4310(2) 0.45978(17) 0.42562(7) 0.0171(4) Uani d . 1
O O4A 0.6407(3) 1.1259(2) 0.05959(7) 0.0251(4) Uani d . 1
O O5 0.5475(3) 0.1246(2) 0.26342(7) 0.0291(4) Uani d . 1
O O5A 0.1090(3) 0.3633(2) 0.09657(7) 0.0239(4) Uani d . 1
N N1 0.9323(3) -0.3863(2) 0.42229(9) 0.0156(4) Uani d . 1
N N1A 1.0131(3) 0.3819(2) 0.21446(9) 0.0176(4) Uani d . 1
N N2 0.6067(3) -0.2923(2) 0.45327(9) 0.0159(4) Uani d . 1
N N2A 0.6726(3) 0.4691(2) 0.19691(9) 0.0182(5) Uani d . 1
N N3 0.4220(3) 0.4054(2) 0.32568(9) 0.0174(4) Uani d . 1
N N3A 0.4927(3) 1.2259(2) 0.14799(10) 0.0186(5) Uani d . 1
N N4 0.4364(3) -0.0809(2) 0.28300(8) 0.0204(5) Uani d . 1
N N4A 0.0586(3) 0.2989(3) 0.00804(9) 0.0258(5) Uani d . 1
C C1 0.7916(3) -0.4047(3) 0.46429(10) 0.0158(5) Uani d . 1
H H1A 0.7776 -0.5090 0.4636 0.019 Uiso calc R 1
H H1B 0.8384 -0.3937 0.5025 0.019 Uiso calc R 1
C C1A 0.8273(3) 0.3648(3) 0.23111(10) 0.0177(5) Uani d . 1
H H1A1 0.8272 0.2580 0.2268 0.021 Uiso calc R 1
H H1A2 0.8061 0.3857 0.2714 0.021 Uiso calc R 1
C C2 0.5902(3) -0.1436(2) 0.43836(9) 0.0104(5) Uani d . 1
C C2A 0.6700(3) 0.6140(2) 0.17986(9) 0.0118(5) Uani d . 1
C C3 0.7519(3) -0.0915(2) 0.42761(9) 0.0098(4) Uani d . 1
C C3A 0.8251(3) 0.6725(3) 0.19079(9) 0.0126(5) Uani d . 1
C C4 0.7321(3) 0.0619(2) 0.41259(9) 0.0101(4) Uani d . 1
H H4 0.8432 0.0944 0.4067 0.012 Uiso calc R 1
C C4A 0.8206(3) 0.8199(3) 0.17185(9) 0.0128(5) Uani d . 1
H H4A 0.9278 0.8552 0.1790 0.015 Uiso calc R 1
C C5 0.5525(3) 0.1677(2) 0.40615(9) 0.0100(4) Uani d . 1
C C5A 0.6629(3) 0.9165(3) 0.14273(9) 0.0130(5) Uani d . 1
C C6 0.3912(3) 0.1149(2) 0.41410(9) 0.0114(5) Uani d . 1
C C6A 0.5078(3) 0.8593(3) 0.13203(9) 0.0144(5) Uani d . 1
C C7 0.4086(3) -0.0352(3) 0.43099(9) 0.0121(5) Uani d . 1
H H7 0.2967 -0.0660 0.4378 0.015 Uiso calc R 1
C C7A 0.5110(3) 0.7131(3) 0.14953(10) 0.0151(5) Uani d . 1
H H7A 0.4047 0.6779 0.1411 0.018 Uiso calc R 1
C C8 0.5705(4) -0.0106(3) 0.28142(10) 0.0226(6) Uani d . 1
C C8A 0.0065(4) 0.3334(3) 0.06038(11) 0.0229(6) Uani d . 1
C C9 0.2396(4) -0.0010(3) 0.26562(13) 0.0324(7) Uani d . 1
H H9A 0.2216 0.1097 0.2621 0.049 Uiso calc R 1
H H9B 0.1522 -0.0238 0.2940 0.049 Uiso calc R 1
H H9C 0.2122 -0.0350 0.2291 0.049 Uiso calc R 1
C C9A -0.0677(5) 0.2566(4) -0.03098(13) 0.0444(8) Uani d . 1
H H9D -0.1918 0.2667 -0.0133 0.067 Uiso calc R 1
H H9E -0.0101 0.1502 -0.0403 0.067 Uiso calc R 1
H H9F -0.0861 0.3244 -0.0656 0.067 Uiso calc R 1
C C10 0.4762(4) -0.2415(3) 0.30413(11) 0.0234(6) Uani d . 1
H H10A 0.6137 -0.2854 0.3122 0.035 Uiso calc R 1
H H10B 0.4368 -0.2992 0.2755 0.035 Uiso calc R 1
H H10C 0.4046 -0.2474 0.3388 0.035 Uiso calc R 1
C C10A 0.2476(4) 0.2942(4) -0.01197(12) 0.0354(7) Uani d . 1
H H10D 0.3094 0.3439 0.0144 0.053 Uiso calc R 1
H H10E 0.2363 0.3483 -0.0495 0.053 Uiso calc R 1
H H10F 0.3250 0.1873 -0.0143 0.053 Uiso calc R 1
H H1N 0.905(4) -0.407(4) 0.3917(14) 0.030(9) Uiso d . 1
H H2N 0.519(4) -0.316(3) 0.4553(12) 0.020(8) Uiso d . 1
H H3N 0.464(5) 0.331(4) 0.3015(14) 0.037(9) Uiso d . 1
H H4N 0.301(5) 0.433(4) 0.3292(13) 0.035(9) Uiso d . 1
H H5N 1.036(5) 0.364(4) 0.1832(15) 0.033(9) Uiso d . 1
H H6N 0.594(5) 0.438(4) 0.1852(13) 0.030(9) Uiso d . 1
H H7N 0.486(5) 1.202(4) 0.1875(16) 0.046(9) Uiso d . 1
H H8 0.692(4) -0.071(3) 0.2937(12) 0.023(7) Uiso d . 1
H H8A -0.126(5) 0.339(3) 0.0660(13) 0.034(8) Uiso d . 1
H H8N 0.388(4) 1.249(3) 0.1287(12) 0.021(7) Uiso d . 1

loop_
_atom_site_aniso_label
_atom_site_aniso_U_11
_atom_site_aniso_U_22
_atom_site_aniso_U_33
_atom_site_aniso_U_12
_atom_site_aniso_U_13
_atom_site_aniso_U_23
Cl1 0.0063(3) 0.0127(3) 0.0325(4) -0.0006(2) 0.0005(2) -0.0033(2)
Cl1A 0.0177(3) 0.0213(3) 0.0350(4) -0.0046(3) -0.0123(3) 0.0041(3)
S1 0.0092(3) 0.0083(3) 0.0189(3) -0.0007(2) -0.0010(2) 0.0013(2)
S1A 0.0098(3) 0.0154(3) 0.0163(3) -0.0040(2) -0.0005(2) 0.0013(2)
S2 0.0088(3) 0.0065(3) 0.0156(3) -0.0023(2) 0.0000(2) 0.0002(2)
S2A 0.0169(3) 0.0123(3) 0.0182(3) -0.0059(2) 0.0027(2) 0.0010(2)
O1 0.0177(9) 0.0180(9) 0.0269(10) -0.0005(7) 0.0089(7) 0.0022(7)
O1A 0.0110(9) 0.0306(10) 0.0340(10) -0.0071(7) -0.0001(7) 0.0074(8)
O2 0.0156(8) 0.0176(8) 0.0261(9) -0.0051(7) -0.0096(7) 0.0023(7)
O2A 0.0218(9) 0.0253(9) 0.0161(9) -0.0063(7) -0.0037(7) -0.0036(7)
O3 0.0095(8) 0.0105(8) 0.0225(9) -0.0032(6) -0.0001(6) 0.0021(6)
O3A 0.0165(9) 0.0176(9) 0.0347(10) -0.0087(7) 0.0014(7) 0.0014(7)
O4 0.0171(9) 0.0101(8) 0.0256(9) -0.0051(7) 0.0042(7) -0.0070(7)
O4A 0.0329(10) 0.0239(10) 0.0178(9) -0.0088(8) 0.0045(7) 0.0049(7)
O5 0.0504(12) 0.0222(10) 0.0186(9) -0.0170(9) 0.0040(8) -0.0018(8)
O5A 0.0266(10) 0.0251(10) 0.0185(9) -0.0051(8) 0.0023(8) -0.0032(7)
N1 0.0173(11) 0.0098(10) 0.0191(11) -0.0029(8) -0.0030(8) -0.0021(8)
N1A 0.0201(11) 0.0156(11) 0.0157(11) -0.0025(8) 0.0027(9) -0.0026(9)
N2 0.0123(11) 0.0128(10) 0.0247(11) -0.0081(9) -0.0021(8) 0.0028(8)
N2A 0.0175(11) 0.0171(11) 0.0237(11) -0.0111(9) -0.0023(9) -0.0008(8)
N3 0.0156(11) 0.0147(11) 0.0196(11) -0.0020(9) -0.0054(9) 0.0035(9)
N3A 0.0181(12) 0.0135(10) 0.0232(12) -0.0031(9) -0.0004(9) -0.0010(9)
N4 0.0252(11) 0.0162(10) 0.0175(11) -0.0030(9) 0.0038(9) 0.0007(8)
N4A 0.0355(13) 0.0252(12) 0.0186(11) -0.0121(10) 0.0005(9) 0.0001(9)
C1 0.0188(12) 0.0098(11) 0.0194(12) -0.0062(9) -0.0046(10) 0.0036(9)
C1A 0.0222(13) 0.0135(12) 0.0191(12) -0.0083(10) 0.0007(10) 0.0010(9)
C2 0.0136(11) 0.0103(11) 0.0089(10) -0.0059(9) -0.0007(8) 0.0000(8)
C2A 0.0137(11) 0.0136(11) 0.0102(11) -0.0067(9) 0.0041(9) -0.0037(9)
C3 0.0092(11) 0.0091(11) 0.0099(10) -0.0010(9) -0.0007(8) -0.0006(8)
C3A 0.0108(11) 0.0156(12) 0.0111(11) -0.0036(9) 0.0010(9) -0.0012(9)
C4 0.0092(11) 0.0110(11) 0.0111(10) -0.0044(9) 0.0007(8) -0.0010(8)
C4A 0.0111(11) 0.0149(12) 0.0142(11) -0.0064(9) 0.0020(9) -0.0030(9)
C5 0.0107(11) 0.0079(10) 0.0119(11) -0.0036(9) 0.0009(8) -0.0006(8)
C5A 0.0159(12) 0.0116(11) 0.0125(11) -0.0054(9) 0.0022(9) -0.0020(9)
C6 0.0086(11) 0.0111(11) 0.0135(11) -0.0012(9) 0.0013(8) -0.0035(9)
C6A 0.0111(11) 0.0184(12) 0.0131(11) -0.0036(9) 0.0000(9) -0.0010(9)
C7 0.0099(11) 0.0139(11) 0.0148(11) -0.0070(9) 0.0018(9) -0.0013(9)
C7A 0.0130(11) 0.0184(12) 0.0169(12) -0.0089(10) 0.0009(9) -0.0026(9)
C8 0.0322(15) 0.0249(15) 0.0110(12) -0.0083(12) 0.0036(10) -0.0046(10)
C8A 0.0290(15) 0.0186(13) 0.0218(14) -0.0094(11) 0.0008(11) 0.0052(10)
C9 0.0257(15) 0.0276(15) 0.0387(17) -0.0019(12) 0.0025(12) 0.0070(12)
C9A 0.062(2) 0.061(2) 0.0252(15) -0.0406(18) 0.0013(14) -0.0061(14)
C10 0.0296(14) 0.0159(12) 0.0213(13) -0.0022(11) 0.0081(11) 0.0003(10)
C10A 0.0318(16) 0.0441(18) 0.0236(14) -0.0013(13) 0.0058(12) -0.0008(13)

loop_
_atom_type_symbol
_atom_type_description
_atom_type_scat_dispersion_real
_atom_type_scat_dispersion_imag
_atom_type_scat_source
Cl Cl 0.1484 0.1585 'International Tables Vol C Tables 4.2.6.8 and 6.1.1.4'
S S 0.1246 0.1234 'International Tables Vol C Tables 4.2.6.8 and 6.1.1.4'
O O 0.0106 0.0060 'International Tables Vol C Tables 4.2.6.8 and 6.1.1.4'
N N 0.0061 0.0033 'International Tables Vol C Tables 4.2.6.8 and 6.1.1.4'
C C 0.0033 0.0016 'International Tables Vol C Tables 4.2.6.8 and 6.1.1.4'
H H 0.0000 0.0000 'International Tables Vol C Tables 4.2.6.8 and 6.1.1.4'

loop_
_geom_angle_atom_site_label_1
_geom_angle_atom_site_label_2
_geom_angle_atom_site_label_3
_geom_angle
O2 S1 O1 118.00(11)
O2 S1 N1 108.58(10)
O1 S1 N1 108.28(11)
O2 S1 C3 110.17(10)
O1 S1 C3 108.51(10)
N1 S1 C3 102.12(10)
O1A S1A O2A 118.65(11)
O1A S1A N1A 108.46(11)
O2A S1A N1A 107.67(11)
O1A S1A C3A 109.92(10)
O2A S1A C3A 108.80(10)
N1A S1A C3A 102.04(11)
O4 S2 O3 118.49(9)
O4 S2 N3 107.21(11)
O3 S2 N3 107.14(11)
O4 S2 C5 109.69(10)
O3 S2 C5 106.03(9)
N3 S2 C5 107.87(10)
O3A S2A O4A 118.50(11)
O3A S2A N3A 107.69(11)
O4A S2A N3A 107.36(12)
O3A S2A C5A 104.96(10)
O4A S2A C5A 109.65(10)
N3A S2A C5A 108.34(11)
C1 N1 S1 112.79(16)
C1 N1 H1N 111(2)
S1 N1 H1N 116(2)
C1A N1A S1A 111.16(16)
C1A N1A H5N 112(2)
S1A N1A H5N 111(2)
C2 N2 C1 121.7(2)
C2 N2 H2N 119(2)
C1 N2 H2N 120(2)
C2A N2A C1A 123.0(2)
C2A N2A H6N 118(2)
C1A N2A H6N 118(2)
S2 N3 H3N 111(2)
S2 N3 H4N 114(2)
H3N N3 H4N 113(3)
S2A N3A H7N 111(2)
S2A N3A H8N 113.8(19)
H7N N3A H8N 117(3)
C8 N4 C9 121.6(2)
C8 N4 C10 121.9(2)
C9 N4 C10 116.5(2)
C8A N4A C10A 121.4(2)
C8A N4A C9A 121.7(2)
C10A N4A C9A 116.8(2)
N2 C1 N1 111.50(18)
N2 C1 H1A 109.3
N1 C1 H1A 109.3
N2 C1 H1B 109.3
N1 C1 H1B 109.3
H1A C1 H1B 108.0
N2A C1A N1A 111.24(19)
N2A C1A H1A1 109.4
N1A C1A H1A1 109.4
N2A C1A H1A2 109.4
N1A C1A H1A2 109.4
H1A1 C1A H1A2 108.0
N2 C2 C7 120.5(2)
N2 C2 C3 122.1(2)
C7 C2 C3 117.30(19)
N2A C2A C7A 120.5(2)
N2A C2A C3A 122.4(2)
C7A C2A C3A 117.1(2)
C4 C3 C2 121.31(19)
C4 C3 S1 118.17(16)
C2 C3 S1 120.11(16)
C4A C3A C2A 121.3(2)
C4A C3A S1A 120.39(17)
C2A C3A S1A 118.29(17)
C5 C4 C3 120.7(2)
C5 C4 H4 119.6
C3 C4 H4 119.6
C5A C4A C3A 121.1(2)
C5A C4A H4A 119.5
C3A C4A H4A 119.5
C4 C5 C6 118.10(19)
C4 C5 S2 118.06(16)
C6 C5 S2 123.78(16)
C4A C5A C6A 117.9(2)
C4A C5A S2A 118.19(17)
C6A C5A S2A 123.85(17)
C7 C6 C5 121.7(2)
C7 C6 Cl1 116.86(17)
C5 C6 Cl1 121.38(17)
C7A C6A C5A 121.9(2)
C7A C6A Cl1A 117.40(17)
C5A C6A Cl1A 120.73(18)
C6 C7 C2 120.7(2)
C6 C7 H7 119.7
C2 C7 H7 119.7
C6A C7A C2A 120.8(2)
C6A C7A H7A 119.6
C2A C7A H7A 119.6
O5 C8 N4 125.3(3)
O5 C8 H8 119.4(17)
N4 C8 H8 115.2(17)
O5A C8A N4A 125.3(3)
O5A C8A H8A 123.6(18)
N4A C8A H8A 111.0(18)
N4 C9 H9A 109.5
N4 C9 H9B 109.5
H9A C9 H9B 109.5
N4 C9 H9C 109.5
H9A C9 H9C 109.5
H9B C9 H9C 109.5
N4A C9A H9D 109.5
N4A C9A H9E 109.5
H9D C9A H9E 109.5
N4A C9A H9F 109.5
H9D C9A H9F 109.5
H9E C9A H9F 109.5
N4 C10 H10A 109.5
N4 C10 H10B 109.5
H10A C10 H10B 109.5
N4 C10 H10C 109.5
H10A C10 H10C 109.5
H10B C10 H10C 109.5
N4A C10A H10D 109.5
N4A C10A H10E 109.5
H10D C10A H10E 109.5
N4A C10A H10F 109.5
H10D C10A H10F 109.5
H10E C10A H10F 109.5

loop_
_geom_bond_atom_site_label_1
_geom_bond_atom_site_label_2
_geom_bond_distance
Cl1 C6 1.736(2)
Cl1A C6A 1.734(2)
S1 O2 1.4321(17)
S1 O1 1.4328(18)
S1 N1 1.633(2)
S1 C3 1.762(2)
S1A O1A 1.4305(18)
S1A O2A 1.4354(17)
S1A N1A 1.626(2)
S1A C3A 1.756(2)
S2 O4 1.4330(16)
S2 O3 1.4355(16)
S2 N3 1.617(2)
S2 C5 1.772(2)
S2A O3A 1.4337(18)
S2A O4A 1.4339(18)
S2A N3A 1.617(2)
S2A C5A 1.770(2)
O5 C8 1.244(3)
O5A C8A 1.236(3)
N1 C1 1.466(3)
N1 H1N 0.80(3)
N1A C1A 1.461(3)
N1A H5N 0.78(3)
N2 C2 1.353(3)
N2 C1 1.448(3)
N2 H2N 0.74(3)
N2A C2A 1.354(3)
N2A C1A 1.453(3)
N2A H6N 0.77(3)
N3 H3N 0.90(3)
N3 H4N 0.85(3)
N3A H7N 0.95(4)
N3A H8N 0.85(3)
N4 C8 1.320(3)
N4 C9 1.454(3)
N4 C10 1.465(3)
N4A C8A 1.327(3)
N4A C10A 1.448(4)
N4A C9A 1.455(4)
C1 H1A 0.9900
C1 H1B 0.9900
C1A H1A1 0.9900
C1A H1A2 0.9900
C2 C7 1.406(3)
C2 C3 1.414(3)
C2A C7A 1.409(3)
C2A C3A 1.419(3)
C3 C4 1.389(3)
C3A C4A 1.384(3)
C4 C5 1.384(3)
C4 H4 0.9500
C4A C5A 1.381(3)
C4A H4A 0.9500
C5 C6 1.407(3)
C5A C6A 1.410(3)
C6 C7 1.373(3)
C6A C7A 1.368(3)
C7 H7 0.9500
C7A H7A 0.9500
C8 H8 0.93(3)
C8A H8A 0.96(3)
C9 H9A 0.9800
C9 H9B 0.9800
C9 H9C 0.9800
C9A H9D 0.9800
C9A H9E 0.9800
C9A H9F 0.9800
C10 H10A 0.9800
C10 H10B 0.9800
C10 H10C 0.9800
C10A H10D 0.9800
C10A H10E 0.9800
C10A H10F 0.9800

loop_
_geom_hbond_atom_site_label_D
_geom_hbond_atom_site_label_H
_geom_hbond_atom_site_label_A
_geom_hbond_site_symmetry_A
_geom_hbond_distance_DH
_geom_hbond_distance_HA
_geom_hbond_distance_DA
_geom_hbond_angle_DHA
_geom_hbond_publ_flag
N1 H1N O2A 1_545 0.80(3) 2.60(3) 3.290(3) 146(3) yes
N2 H2N O4 1_545 0.74(3) 2.47(3) 3.023(3) 134(3) yes
N3 H3N O5 . 0.90(3) 2.07(3) 2.954(3) 165(3) yes
N3 H4N O2A 1_455 0.85(4) 2.35(4) 3.092(3) 146(3) yes
N1A H5N O5A 1_655 0.78(4) 2.12(4) 2.882(3) 167(3) yes
N2A H6N N3A 1_545 0.77(4) 2.48(4) 3.177(3) 150(3) yes
N3A H7N O5 1_565 0.95(4) 1.89(4) 2.820(3) 164(3) yes
N3A H8N O5A 1_565 0.86(3) 2.12(3) 2.942(3) 163(2) yes
C1A H1A1 O3A 1_545 0.99 2.42 3.157(3) 131 yes
C1 H1A O3 1_545 0.99 2.56 3.235(3) 125 yes
C1A H1A2 O3 . 0.99 2.51 3.467(3) 162 yes
C7 H7 O2 1_455 0.95 2.56 3.466(3) 159 yes
C7A H7A O1A 1_455 0.95 2.45 3.163(3) 132 yes
C9 H9B O1 1_455 0.98 2.54 3.442(3) 152 yes
C10 H10C O1 1_455 0.98 2.51 3.323(3) 141 yes

loop_
_geom_torsion_atom_site_label_1
_geom_torsion_atom_site_label_2
_geom_torsion_atom_site_label_3
_geom_torsion_atom_site_label_4
_geom_torsion
O2 S1 N1 C1 69.22(18)
O1 S1 N1 C1 -161.54(15)
C3 S1 N1 C1 -47.16(18)
O1A S1A N1A C1A -170.70(16)
O2A S1A N1A C1A 59.74(18)
C3A S1A N1A C1A -54.69(18)
C2 N2 C1 N1 -42.9(3)
S1 N1 C1 N2 65.1(2)
C2A N2A C1A N1A -37.9(3)
S1A N1A C1A N2A 65.0(2)
C1 N2 C2 C7 -176.4(2)
C1 N2 C2 C3 5.9(3)
C1A N2A C2A C7A -176.3(2)
C1A N2A C2A C3A 4.5(3)
N2 C2 C3 C4 -179.7(2)
C7 C2 C3 C4 2.5(3)
N2 C2 C3 S1 7.7(3)
C7 C2 C3 S1 -170.05(16)
O2 S1 C3 C4 84.64(19)
O1 S1 C3 C4 -45.9(2)
N1 S1 C3 C4 -160.14(17)
O2 S1 C3 C2 -102.56(18)
O1 S1 C3 C2 126.87(18)
N1 S1 C3 C2 12.7(2)
N2A C2A C3A C4A 178.6(2)
C7A C2A C3A C4A -0.7(3)
N2A C2A C3A S1A 0.8(3)
C7A C2A C3A S1A -178.55(16)
O1A S1A C3A C4A -39.7(2)
O2A S1A C3A C4A 91.75(19)
N1A S1A C3A C4A -154.64(18)
O1A S1A C3A C2A 138.16(17)
O2A S1A C3A C2A -90.39(19)
N1A S1A C3A C2A 23.2(2)
C2 C3 C4 C5 -1.8(3)
S1 C3 C4 C5 170.89(17)
C2A C3A C4A C5A 1.5(3)
S1A C3A C4A C5A 179.31(17)
C3 C4 C5 C6 -1.3(3)
C3 C4 C5 S2 -178.50(16)
O4 S2 C5 C4 -124.24(17)
O3 S2 C5 C4 4.8(2)
N3 S2 C5 C4 119.31(19)
O4 S2 C5 C6 58.7(2)
O3 S2 C5 C6 -172.23(18)
N3 S2 C5 C6 -57.7(2)
C3A C4A C5A C6A -1.1(3)
C3A C4A C5A S2A -179.77(16)
O3A S2A C5A C4A -5.9(2)
O4A S2A C5A C4A 122.37(18)
N3A S2A C5A C4A -120.75(19)
O3A S2A C5A C6A 175.47(19)
O4A S2A C5A C6A -56.2(2)
N3A S2A C5A C6A 60.7(2)
C4 C5 C6 C7 3.8(3)
S2 C5 C6 C7 -179.20(17)
C4 C5 C6 Cl1 -174.61(16)
S2 C5 C6 Cl1 2.4(3)
C4A C5A C6A C7A -0.1(3)
S2A C5A C6A C7A 178.50(18)
C4A C5A C6A Cl1A 178.92(17)
S2A C5A C6A Cl1A -2.5(3)
C5 C6 C7 C2 -3.1(3)
Cl1 C6 C7 C2 175.37(17)
N2 C2 C7 C6 -177.9(2)
C3 C2 C7 C6 -0.1(3)
C5A C6A C7A C2A 0.9(3)
Cl1A C6A C7A C2A -178.17(17)
N2A C2A C7A C6A -179.8(2)
C3A C2A C7A C6A -0.5(3)
C9 N4 C8 O5 -3.1(4)
C10 N4 C8 O5 179.1(2)
C10A N4A C8A O5A -0.4(4)
C9A N4A C8A O5A 176.5(3)

loop_
_cod_related_entry_id
_cod_related_entry_database
_cod_related_entry_code
1 ChemSpider 30654952
